data_4034784
loop_
_publ_author_name
'Carroll, Anthony W.'
'Savaspun, Kongdech'
'Willis, Anthony C.'
'Hoshino, Masako'
'Kato, Atsushi'
'Pyne, Stephen G.'

_publ_section_title
;
 Total Synthesis of Natural Hyacinthacine C<sub>5</sub> and Six Related
 Hyacinthacine C<sub>5</sub> Epimers.
;
_journal_issue 10
_journal_name_full 'The Journal of organic chemistry'
_journal_page_first 5558
_journal_page_last 5576
_journal_paper_doi 10.1021/acs.joc.8b00585
_journal_volume 83
_journal_year 2018
_chemical_absolute_configuration ad
_chemical_compound_source ' from U of Wollongong '
_chemical_formula_moiety 'C31 H38 N O4 +, Cl -'
_chemical_formula_sum 'C31 H38 Cl N O4'
_chemical_formula_weight 524.10
_space_group_IT_number 4
_space_group_name_Hall 'P 2yb'
_space_group_name_H-M_alt 'P 1 21 1'
_symmetry_cell_setting monoclinic
_symmetry_space_group_name_Hall 'P 2yb'
_symmetry_space_group_name_H-M 'P 1 21 1'
_atom_sites_solution_hydrogens difmap
_atom_sites_solution_primary direct
_audit_creation_date 16-08-17
_audit_creation_method CRYSTALS_ver_14.40
_audit_update_record
;
2016-08-02 - Report on C18 H20 O8 
             by Anthony C. Willis
       for   Steve Pyne and ???

2016-08-02- details of refinement in _refine_special_details below

2016-06-06 - passes checkcif tests with no warnings 

;
_cell_angle_alpha 90
_cell_angle_beta 91.5711(7)
_cell_angle_gamma 90
_cell_formula_units_Z 2
_cell_length_a 10.8287(1)
_cell_length_b 8.7361(1)
_cell_length_c 14.9004(1)
_cell_measurement_reflns_used 19672
_cell_measurement_temperature 150
_cell_measurement_theta_max 74
_cell_measurement_theta_min 3
_cell_volume 1409.06(2)
_computing_cell_refinement 'CrysAlisPro 1.171.38.43 (Rigaku OD, 2016)'
_computing_data_collection 'CrysAlisPro 1.171.38.43 (Rigaku OD, 2016)'
_computing_data_reduction 'CrysAlisPro 1.171.38.43 (Rigaku OD, 2016)'
_computing_molecular_graphics 'PLATON (Spek, 2008)'
_computing_publication_material 'CRYSTALS (Betteridge et al., 2003)'
_computing_structure_refinement 'CRYSTALS (Betteridge et al., 2003)'
_computing_structure_solution 'SIR92 (Altomare et al., 1994)'
_diffrn_ambient_environment N~2~
_diffrn_ambient_temperature 150
_diffrn_detector 'CCD plate'
_diffrn_detector_type EosS2
_diffrn_measured_fraction_theta_full 0.999
_diffrn_measured_fraction_theta_max 0.999
_diffrn_measurement_device 'four-circle diffractometer'
_diffrn_measurement_device_type 'SuperNova, Dual, Cu at zero, EosS2'
_diffrn_measurement_method '\w scans'
_diffrn_radiation_monochromator mirror
_diffrn_radiation_probe x-ray
_diffrn_radiation_type 'Cu K\a'
_diffrn_radiation_wavelength 1.54184
_diffrn_reflns_av_R_equivalents 0.033
_diffrn_reflns_av_sigmaI/netI 0.0436
_diffrn_reflns_limit_h_max 13
_diffrn_reflns_limit_h_min -13
_diffrn_reflns_limit_k_max 10
_diffrn_reflns_limit_k_min -7
_diffrn_reflns_limit_l_max 18
_diffrn_reflns_limit_l_min -18
_diffrn_reflns_number 28942
_diffrn_reflns_theta_full 73.880
_diffrn_reflns_theta_max 73.880
_diffrn_reflns_theta_min 2.967
_diffrn_source 'micro-focus sealed X-ray tube'
_diffrn_source_type 'SuperNova (Cu) X-ray Source'
_diffrn_standards_number 0
_exptl_absorpt_coefficient_mu 1.482
_exptl_absorpt_correction_T_max 0.86
_exptl_absorpt_correction_T_min 0.74
_exptl_absorpt_correction_type multi-scan
_exptl_absorpt_process_details
;
CrysAlisPro version 1.171.38.43 (Rigaku Oxford Diffraction, 2016)
(Release 29 April 2016; compiled 27 May 2016,16:53)
Empirical absorption correction using spherical harmonics,
 implemented in SCALE3 ABSPACK scaling algorithm.
;
_exptl_crystal_colour 'pale yellow'
_exptl_crystal_density_diffrn 1.235
_exptl_crystal_density_method 'not measured'
_exptl_crystal_description block
_exptl_crystal_F_000 560
_exptl_crystal_size_max 0.361
_exptl_crystal_size_mid 0.174
_exptl_crystal_size_min 0.102
_refine_diff_density_max 0.55
_refine_diff_density_min -0.53
_refine_ls_abs_structure_details 'Flack (1983), 1610 Friedel-pairs'
_refine_ls_abs_structure_Flack -0.001(9)
_refine_ls_extinction_coef 27(3)
_refine_ls_extinction_method 'Larson (1970), Equation 22'
_refine_ls_goodness_of_fit_ref 1.0015
_refine_ls_hydrogen_treatment mixed
_refine_ls_matrix_type full
_refine_ls_number_parameters 348
_refine_ls_number_reflns 4664
_refine_ls_number_restraints 1
_refine_ls_R_factor_all 0.0243
_refine_ls_R_factor_gt 0.0240
_refine_ls_shift/su_max 0.0016140
_refine_ls_shift/su_mean 0.0000961
_refine_ls_structure_factor_coef Fsqd
_refine_ls_weighting_details
;
 Method= Modified Sheldrick 
 w=1/[\s^2^(F^2^) + ( 0.03P)^2^ + 0.26P] 
 ,where P=(max(Fo^2^,0) + 2Fc^2^)/3 
;
_refine_ls_weighting_scheme calc
_refine_ls_wR_factor_all 0.0619
_refine_ls_wR_factor_gt 0.0615
_refine_ls_wR_factor_ref 0.0619
_reflns_limit_h_max 13
_reflns_limit_h_min -13
_reflns_limit_k_max 10
_reflns_limit_k_min -7
_reflns_limit_l_max 18
_reflns_limit_l_min 0
_reflns_number_gt 4603
_reflns_number_total 4664
_reflns_threshold_expression I>2.0\s(I)
_oxford_diffrn_Wilson_B_factor 1.74
_oxford_diffrn_Wilson_scale 0.01
_oxford_refine_ls_r_factor_ref 0.0243
_oxford_refine_ls_scale 7.84(13)
_oxford_reflns_number_all 4664
_oxford_reflns_threshold_expression_ref I>-10.0\s(I)
_oxford_structure_analysis_title 'Z:\pyn1615SN\Tony_pyn1615SN_data At 9:26 on '
_cod_data_source_file jo8b00585_si_002.cif
_cod_data_source_block pyn1615SN
_cod_original_sg_symbol_H-M 'P 1 21 1 '
_cod_original_formula_sum 'C31 H38 Cl1 N1 O4'
_cod_database_code 4034784
_oxdiff_exptl_absorpt_empirical_details
;
Empirical correction (ABSPACK) includes:
- Absorption correction using spherical harmonics
- Frame scaling
;

loop_
_symmetry_equiv_pos_as_xyz
x,y,z
-x,y+1/2,-z

loop_
_atom_site_label
_atom_site_type_symbol
_atom_site_fract_x
_atom_site_fract_y
_atom_site_fract_z
_atom_site_U_iso_or_equiv
_atom_site_occupancy
_atom_site_adp_type
_atom_site_refinement_flags_posn
Cl1 Cl 0.24857(3) 0.23470(7) 0.54487(2) 0.0249 1.0000 Uani .
O1 O 0.57003(8) 0.87027(13) 0.60145(6) 0.0214 1.0000 Uani .
O2 O 0.65461(7) 0.59430(13) 0.67634(6) 0.0195 1.0000 Uani .
O3 O 0.47729(9) 0.40075(14) 0.60723(6) 0.0250 1.0000 Uani .
O4 O 0.44707(11) 0.47425(15) 0.84396(6) 0.0334 1.0000 Uani .
N1 N 0.33385(10) 0.89108(15) 0.52020(7) 0.0182 1.0000 Uani .
C1 C 0.25275(14) 1.0500(2) 0.85633(10) 0.0295 1.0000 Uani .
C2 C 0.20579(16) 1.1232(2) 0.93072(10) 0.0347 1.0000 Uani .
C3 C 0.09976(17) 1.0690(2) 0.96924(10) 0.0367 1.0000 Uani .
C4 C 0.04135(16) 0.9416(2) 0.93414(12) 0.0389 1.0000 Uani .
C5 C 0.08864(14) 0.8668(2) 0.86069(10) 0.0310 1.0000 Uani .
C6 C 0.19536(12) 0.92080(18) 0.82032(9) 0.0224 1.0000 Uani .
C7 C 0.23916(12) 0.83944(18) 0.74067(9) 0.0220 1.0000 Uani .
C8 C 0.32663(11) 0.88342(18) 0.68535(8) 0.0203 1.0000 Uani .
C9 C 0.35847(12) 0.79378(17) 0.60310(8) 0.0175 1.0000 Uani .
C10 C 0.49346(10) 0.73849(18) 0.60205(8) 0.0172 1.0000 Uani .
C11 C 0.52755(11) 0.63614(16) 0.68256(8) 0.0164 1.0000 Uani .
C12 C 0.45364(12) 0.48797(18) 0.68590(8) 0.0192 1.0000 Uani .
C13 C 0.48853(13) 0.39356(18) 0.76832(9) 0.0233 1.0000 Uani .
C14 C 0.48535(13) 0.4077(2) 0.92657(9) 0.0278 1.0000 Uani .
C15 C 0.41360(12) 0.47703(18) 1.00136(9) 0.0217 1.0000 Uani .
C16 C 0.31586(13) 0.5776(2) 0.98487(9) 0.0272 1.0000 Uani .
C17 C 0.25096(14) 0.6380(2) 1.05539(10) 0.0322 1.0000 Uani .
C18 C 0.28254(14) 0.5998(2) 1.14356(10) 0.0305 1.0000 Uani .
C19 C 0.37998(14) 0.49997(19) 1.16048(9) 0.0283 1.0000 Uani .
C20 C 0.44465(14) 0.43865(19) 1.09032(9) 0.0263 1.0000 Uani .
C21 C 0.10645(12) 0.8533(2) 0.51354(10) 0.0271 1.0000 Uani .
C22 C 0.22463(12) 0.84268(18) 0.46129(9) 0.0208 1.0000 Uani .
C23 C 0.24982(14) 0.68991(19) 0.4201(1) 0.0283 1.0000 Uani .
C24 C 0.16743(17) 0.5832(2) 0.40428(14) 0.0457 1.0000 Uani .
C25 C 0.73648(12) 0.66350(19) 0.74168(9) 0.0240 1.0000 Uani .
C26 C 0.85523(11) 0.57333(18) 0.74236(8) 0.0202 1.0000 Uani .
C27 C 0.94043(12) 0.59407(19) 0.67501(9) 0.0230 1.0000 Uani .
C28 C 1.04582(13) 0.50369(19) 0.67296(10) 0.0261 1.0000 Uani .
C29 C 1.06846(13) 0.3939(2) 0.73809(11) 0.0340 1.0000 Uani .
C30 C 0.98455(15) 0.3747(3) 0.80575(12) 0.0418 1.0000 Uani .
C31 C 0.87834(13) 0.4631(2) 0.80732(10) 0.0324 1.0000 Uani .
H1 H 0.6292(17) 0.850(2) 0.5712(12) 0.0328 1.0000 Uiso .
H2 H 0.4173(18) 0.357(3) 0.5958(13) 0.0383 1.0000 Uiso .
H3 H 0.4011(16) 0.890(2) 0.4859(11) 0.0260 1.0000 Uiso .
H4 H 0.3219(16) 0.988(2) 0.5382(12) 0.0275 1.0000 Uiso .
H11 H 0.3256 1.0894 0.8306 0.0347 1.0000 Uiso R
H21 H 0.2477 1.2105 0.9549 0.0427 1.0000 Uiso R
H31 H 0.0669 1.1200 1.0204 0.0452 1.0000 Uiso R
H41 H -0.0328 0.9060 0.9605 0.0479 1.0000 Uiso R
H51 H 0.0482 0.7791 0.8379 0.0377 1.0000 Uiso R
H71 H 0.1971 0.7461 0.7271 0.0258 1.0000 Uiso R
H81 H 0.3720 0.9790 0.6953 0.0250 1.0000 Uiso R
H91 H 0.3062 0.7019 0.5975 0.0193 1.0000 Uiso R
H101 H 0.5057 0.6804 0.5458 0.0201 1.0000 Uiso R
H111 H 0.5142 0.6935 0.7373 0.0212 1.0000 Uiso R
H121 H 0.3645 0.5144 0.6881 0.0215 1.0000 Uiso R
H131 H 0.5784 0.3833 0.7720 0.0282 1.0000 Uiso R
H132 H 0.4512 0.2943 0.7650 0.0289 1.0000 Uiso R
H141 H 0.5749 0.4239 0.9374 0.0333 1.0000 Uiso R
H142 H 0.4685 0.2951 0.9256 0.0342 1.0000 Uiso R
H161 H 0.2960 0.6063 0.9262 0.0329 1.0000 Uiso R
H171 H 0.1832 0.7064 1.0433 0.0395 1.0000 Uiso R
H181 H 0.2380 0.6431 1.1927 0.0361 1.0000 Uiso R
H191 H 0.4004 0.4747 1.2219 0.0338 1.0000 Uiso R
H201 H 0.5122 0.3709 1.1014 0.0323 1.0000 Uiso R
H211 H 0.0363 0.8367 0.4730 0.0412 1.0000 Uiso R
H212 H 0.1018 0.9562 0.5405 0.0404 1.0000 Uiso R
H213 H 0.1083 0.7780 0.5628 0.0407 1.0000 Uiso R
H221 H 0.2223 0.9236 0.4150 0.0250 1.0000 Uiso R
H231 H 0.3315 0.6725 0.4014 0.0358 1.0000 Uiso R
H241 H 0.0853 0.5960 0.4217 0.0562 1.0000 Uiso R
H242 H 0.1922 0.4900 0.3736 0.0549 1.0000 Uiso R
H251 H 0.7006 0.6639 0.8004 0.0294 1.0000 Uiso R
H252 H 0.7536 0.7689 0.7236 0.0304 1.0000 Uiso R
H271 H 0.9242 0.6691 0.6303 0.0280 1.0000 Uiso R
H281 H 1.1036 0.5158 0.6257 0.0311 1.0000 Uiso R
H291 H 1.1412 0.3359 0.7355 0.0418 1.0000 Uiso R
H301 H 0.9974 0.2978 0.8499 0.0519 1.0000 Uiso R
H311 H 0.8179 0.4487 0.8532 0.0393 1.0000 Uiso R

loop_
_atom_site_aniso_label
_atom_site_aniso_U_11
_atom_site_aniso_U_22
_atom_site_aniso_U_33
_atom_site_aniso_U_23
_atom_site_aniso_U_13
_atom_site_aniso_U_12
Cl1 0.02084(14) 0.02356(17) 0.03052(16) -0.00391(14) 0.00503(11) -0.00134(13)
O1 0.0173(4) 0.0232(5) 0.0239(4) 0.0017(4) 0.0040(3) -0.0034(4)
O2 0.0139(4) 0.0259(5) 0.0184(4) -0.0041(4) -0.0009(3) 0.0022(4)
O3 0.0235(4) 0.0303(6) 0.0215(5) -0.0088(4) 0.0057(4) -0.0079(5)
O4 0.0517(7) 0.0326(6) 0.0162(5) 0.0047(4) 0.0085(4) 0.0170(5)
N1 0.0162(5) 0.0194(6) 0.0190(5) 0.0032(5) 0.0027(4) 0.0015(5)
C1 0.0261(7) 0.0324(9) 0.0301(7) -0.0035(7) 0.0056(6) -0.0007(6)
C2 0.0407(8) 0.0327(9) 0.0308(8) -0.0077(7) 0.0015(6) 0.0043(8)
C3 0.0531(10) 0.0308(9) 0.0272(7) 0.0025(7) 0.0159(7) 0.0173(8)
C4 0.0442(9) 0.0331(10) 0.0408(9) 0.0060(8) 0.0258(7) 0.0064(8)
C5 0.0319(7) 0.0291(9) 0.0327(7) 0.0010(7) 0.0129(6) -0.0011(7)
C6 0.0211(6) 0.0274(8) 0.0190(6) 0.0018(6) 0.0040(5) 0.0045(6)
C7 0.0197(6) 0.0249(7) 0.0215(6) -0.0007(6) 0.0018(5) 0.0000(5)
C8 0.0178(5) 0.0219(7) 0.0214(6) -0.0010(6) 0.0026(5) 0.0021(5)
C9 0.0156(6) 0.0201(7) 0.0170(6) 0.0030(5) 0.0019(4) 0.0002(5)
C10 0.0155(5) 0.0199(6) 0.0163(5) 0.0002(6) 0.0021(4) 0.0000(5)
C11 0.0140(5) 0.0203(7) 0.0149(5) 0.0000(5) 0.0015(4) 0.0020(5)
C12 0.0192(6) 0.0226(7) 0.0162(6) -0.0006(5) 0.0045(4) 0.0010(5)
C13 0.0287(6) 0.0208(7) 0.0208(6) 0.0011(6) 0.0072(5) 0.0036(6)
C14 0.0332(7) 0.0306(9) 0.0197(6) 0.0052(6) 0.0029(5) 0.0058(7)
C15 0.0243(6) 0.0222(7) 0.0189(6) 0.0024(6) 0.0015(5) -0.0038(6)
C16 0.0270(6) 0.0327(9) 0.0216(6) 0.0018(6) -0.0018(5) 0.0017(6)
C17 0.0285(7) 0.0388(10) 0.0292(7) -0.0027(7) 0.0007(6) 0.0042(7)
C18 0.0317(7) 0.0351(9) 0.0252(7) -0.0052(7) 0.0068(5) -0.0049(7)
C19 0.0353(8) 0.0302(9) 0.0193(6) 0.0028(6) 0.0009(5) -0.0080(7)
C20 0.0310(7) 0.0262(8) 0.0218(6) 0.0048(6) -0.0005(5) -0.0011(6)
C21 0.0175(6) 0.0337(9) 0.0301(7) 0.0055(7) 0.0015(5) 0.0009(6)
C22 0.0184(6) 0.0246(7) 0.0194(6) 0.0058(5) -0.0013(5) -0.0010(5)
C23 0.0286(7) 0.0308(9) 0.0254(7) -0.0014(6) -0.0025(5) 0.0013(6)
C24 0.0431(9) 0.0345(10) 0.0593(11) -0.0059(9) -0.0009(8) -0.0077(9)
C25 0.0192(6) 0.0263(8) 0.0263(6) -0.0071(6) -0.0043(5) 0.0000(6)
C26 0.0169(5) 0.0235(7) 0.0202(6) -0.0038(5) -0.0029(5) -0.0020(5)
C27 0.0217(6) 0.0246(8) 0.0225(6) 0.0010(6) -0.0019(5) -0.0028(6)
C28 0.0189(6) 0.0312(8) 0.0284(7) -0.0048(6) 0.0023(5) -0.0035(6)
C29 0.0229(6) 0.0370(10) 0.0420(9) 0.0022(8) -0.0018(6) 0.0078(7)
C30 0.0342(8) 0.0511(12) 0.0401(9) 0.0217(9) 0.0002(7) 0.0102(8)
C31 0.0251(7) 0.0460(10) 0.0262(7) 0.0090(7) 0.0011(5) 0.0011(7)

loop_
_atom_type_symbol
_atom_type_scat_dispersion_real
_atom_type_scat_dispersion_imag
_atom_type_scat_Cromer_Mann_a1
_atom_type_scat_Cromer_Mann_b1
_atom_type_scat_Cromer_Mann_a2
_atom_type_scat_Cromer_Mann_b2
_atom_type_scat_Cromer_Mann_a3
_atom_type_scat_Cromer_Mann_b3
_atom_type_scat_Cromer_Mann_a4
_atom_type_scat_Cromer_Mann_b4
_atom_type_scat_Cromer_Mann_c
_atom_type_scat_source
C 0.0181 0.0091 2.3100 20.8439 1.0200 10.2075 1.5886 0.5687 0.8650 51.6512 0.2156 'International Tables Vol C 4.2.6.8 and 6.1.1.4'
H 0.0000 0.0000 0.4930 10.5109 0.3229 26.1257 0.1402 3.1424 0.0408 57.7998 0.0030 'International Tables Vol C 4.2.6.8 and 6.1.1.4'
Cl 0.3639 0.7018 11.4604 0.0104 7.1964 1.1662 6.2556 18.5194 1.6455 47.7784 -9.5574 'International Tables Vol C 4.2.6.8 and 6.1.1.4'
N 0.0311 0.0180 12.2126 0.0057 3.1322 9.8933 2.0125 28.9975 1.1663 0.5826 -11.5290 'International Tables Vol C 4.2.6.8 and 6.1.1.4'
O 0.0492 0.0322 3.0485 13.2771 2.2868 5.7011 1.5463 0.3239 0.8670 32.9089 0.2508 'International Tables Vol C 4.2.6.8 and 6.1.1.4'

loop_
_geom_angle_atom_site_label_1
_geom_angle_atom_site_label_2
_geom_angle_atom_site_label_3
_geom_angle
_geom_angle_publ_flag
C10 O1 H1 107.2(15) no
C11 O2 C25 115.28(10) yes
C12 O3 H2 106.3(15) no
C13 O4 C14 113.43(12) yes
C9 N1 C22 115.65(11) yes
C9 N1 H3 109.4(11) no
C22 N1 H3 107.4(11) no
C9 N1 H4 107.9(11) no
C22 N1 H4 108.6(12) no
H3 N1 H4 107.6(16) no
C2 C1 C6 120.86(14) yes
C2 C1 H11 118.7 no
C6 C1 H11 120.4 no
C1 C2 C3 120.05(17) yes
C1 C2 H21 119.3 no
C3 C2 H21 120.6 no
C2 C3 C4 119.86(15) yes
C2 C3 H31 120.1 no
C4 C3 H31 120.1 no
C3 C4 C5 120.38(15) yes
C3 C4 H41 119.3 no
C5 C4 H41 120.3 no
C4 C5 C6 120.57(16) yes
C4 C5 H51 119.4 no
C6 C5 H51 120.0 no
C5 C6 C1 118.28(13) yes
C5 C6 C7 118.14(14) yes
C1 C6 C7 123.56(12) yes
C6 C7 C8 127.64(14) yes
C6 C7 H71 114.9 no
C8 C7 H71 117.4 no
C7 C8 C9 122.58(14) yes
C7 C8 H81 121.1 no
C9 C8 H81 116.2 no
N1 C9 C8 109.45(11) yes
N1 C9 C10 108.25(10) yes
C8 C9 C10 114.26(10) yes
N1 C9 H91 107.5 no
C8 C9 H91 110.5 no
C10 C9 H91 106.7 no
C9 C10 O1 107.49(12) yes
C9 C10 C11 112.53(9) yes
O1 C10 C11 110.48(10) yes
C9 C10 H101 108.6 no
O1 C10 H101 108.6 no
C11 C10 H101 109.1 no
C10 C11 O2 108.06(9) yes
C10 C11 C12 113.93(10) yes
O2 C11 C12 107.00(11) yes
C10 C11 H111 108.6 no
O2 C11 H111 110.6 no
C12 C11 H111 108.7 no
C11 C12 O3 108.70(10) yes
C11 C12 C13 111.63(11) yes
O3 C12 C13 109.15(12) yes
C11 C12 H121 108.4 no
O3 C12 H121 110.3 no
C13 C12 H121 108.7 no
C12 C13 O4 107.26(12) yes
C12 C13 H131 108.7 no
O4 C13 H131 109.8 no
C12 C13 H132 110.8 no
O4 C13 H132 110.5 no
H131 C13 H132 109.8 no
O4 C14 C15 109.57(12) yes
O4 C14 H141 110.2 no
C15 C14 H141 110.3 no
O4 C14 H142 110.0 no
C15 C14 H142 108.0 no
H141 C14 H142 108.7 no
C14 C15 C16 121.95(12) yes
C14 C15 C20 119.35(13) yes
C16 C15 C20 118.70(13) yes
C15 C16 C17 120.38(13) yes
C15 C16 H161 119.5 no
C17 C16 H161 120.1 no
C16 C17 C18 120.61(15) yes
C16 C17 H171 119.7 no
C18 C17 H171 119.6 no
C17 C18 C19 119.31(14) yes
C17 C18 H181 120.5 no
C19 C18 H181 120.2 no
C18 C19 C20 120.33(13) yes
C18 C19 H191 118.1 no
C20 C19 H191 121.5 no
C15 C20 C19 120.67(14) yes
C15 C20 H201 118.4 no
C19 C20 H201 120.9 no
C22 C21 H211 109.2 no
C22 C21 H212 108.5 no
H211 C21 H212 110.0 no
C22 C21 H213 109.9 no
H211 C21 H213 111.4 no
H212 C21 H213 107.8 no
C21 C22 N1 109.97(11) yes
C21 C22 C23 115.48(13) yes
N1 C22 C23 109.79(11) yes
C21 C22 H221 108.0 no
N1 C22 H221 102.1 no
C23 C22 H221 110.7 no
C22 C23 C24 125.33(15) yes
C22 C23 H231 116.5 no
C24 C23 H231 118.1 no
C23 C24 H241 120.8 no
C23 C24 H242 119.0 no
H241 C24 H242 120.2 no
O2 C25 C26 107.21(11) yes
O2 C25 H251 111.1 no
C26 C25 H251 111.1 no
O2 C25 H252 109.2 no
C26 C25 H252 109.0 no
H251 C25 H252 109.3 no
C25 C26 C27 120.57(13) yes
C25 C26 C31 120.41(13) yes
C27 C26 C31 118.93(13) yes
C26 C27 C28 120.18(14) yes
C26 C27 H271 118.9 no
C28 C27 H271 120.9 no
C27 C28 C29 120.62(13) yes
C27 C28 H281 120.4 no
C29 C28 H281 119.0 no
C28 C29 C30 119.21(15) yes
C28 C29 H291 118.6 no
C30 C29 H291 122.2 no
C29 C30 C31 120.36(16) yes
C29 C30 H301 120.2 no
C31 C30 H301 119.3 no
C30 C31 C26 120.69(14) yes
C30 C31 H311 121.1 no
C26 C31 H311 118.2 no

loop_
_geom_bond_atom_site_label_1
_geom_bond_atom_site_label_2
_geom_bond_distance
_geom_bond_publ_flag
O1 C10 1.4190(17) yes
O1 H1 0.813(19) no
O2 C11 1.4291(14) yes
O2 C25 1.4324(15) yes
O3 C12 1.4271(15) yes
O3 H2 0.77(2) no
O4 C13 1.4130(16) yes
O4 C14 1.4131(16) yes
N1 C9 1.5170(16) yes
N1 C22 1.5137(16) yes
N1 H3 0.902(17) no
N1 H4 0.90(2) no
C1 C2 1.388(2) yes
C1 C6 1.389(2) yes
C1 H11 0.951 no
C2 C3 1.381(2) yes
C2 H21 0.953 no
C3 C4 1.376(3) yes
C3 H31 0.959 no
C4 C5 1.385(2) yes
C4 H41 0.956 no
C5 C6 1.3992(19) yes
C5 H51 0.941 no
C6 C7 1.4730(18) yes
C7 C8 1.3293(18) yes
C7 H71 0.953 no
C8 C9 1.5024(18) yes
C8 H81 0.978 no
C9 C10 1.5400(16) yes
C9 H91 0.985 no
C10 C11 1.5332(17) yes
C10 H101 0.991 no
C11 C12 1.5234(19) yes
C11 H111 0.971 no
C12 C13 1.5185(18) yes
C12 H121 0.994 no
C13 H131 0.978 no
C13 H132 0.958 no
C14 C15 1.5032(19) yes
C14 H141 0.989 no
C14 H142 1.000 no
C15 C16 1.392(2) yes
C15 C20 1.3994(18) yes
C16 C17 1.385(2) yes
C16 H161 0.930 no
C17 C18 1.389(2) yes
C17 H171 0.959 no
C18 C19 1.387(2) yes
C18 H181 0.965 no
C19 C20 1.382(2) yes
C19 H191 0.962 no
C20 H201 0.952 no
C21 C22 1.5189(17) yes
C21 H211 0.969 no
C21 H212 0.987 no
C21 H213 0.986 no
C22 C23 1.497(2) yes
C22 H221 0.987 no
C23 C24 1.307(2) yes
C23 H231 0.947 no
C24 H241 0.940 no
C24 H242 0.974 no
C25 C26 1.5078(18) yes
C25 H251 0.967 no
C25 H252 0.979 no
C26 C27 1.3935(18) yes
C26 C31 1.383(2) yes
C27 C28 1.389(2) yes
C27 H271 0.947 no
C28 C29 1.382(2) yes
C28 H281 0.960 no
C29 C30 1.386(2) yes
C29 H291 0.938 no
C30 C31 1.386(2) yes
C30 H301 0.947 no
C31 H311 0.967 no

loop_
_geom_contact_atom_site_label_1
_geom_contact_atom_site_label_2
_geom_contact_distance
_geom_contact_site_symmetry_2
_geom_contact_publ_flag
Cl1 N1 3.1651(14) 1_545 no
Cl1 O3 2.9960(11) . no
Cl1 C10 3.5962(12) 2_646 no
Cl1 O1 3.2015(10) 2_646 no
O1 C24 3.401(2) 2_656 no
O1 O2 2.8001(15) . no
O1 N1 2.8053(14) . no
O1 C25 3.2667(17) . no
O1 O3 3.1487(13) 2_656 no
O2 O3 2.7383(14) . no
O2 C22 3.3007(17) 2_646 no
O3 N1 2.8298(14) 2_646 no
O1 H242 2.7900 2_656 no
C1 C20 3.489(2) 2_657 no
C3 C31 3.457(2) 2_657 no
C8 C21 3.4602(18) . no
C19 C25 3.529(2) 2_647 no
C21 C28 3.452(2) 2_656 no
C21 C27 3.535(2) 2_656 no
C22 C27 3.456(2) 2_656 no

loop_
_geom_hbond_atom_site_label_D
_geom_hbond_atom_site_label_H
_geom_hbond_atom_site_label_A
_geom_hbond_distance_DH
_geom_hbond_distance_HA
_geom_hbond_distance_DA
_geom_hbond_angle_DHA
_geom_hbond_site_symmetry_A
_geom_hbond_publ_flag
O1 H1 Cl1 0.813(18) 2.426(18) 3.2015(10) 160.0(17) 2_656 yes
O3 H2 Cl1 0.77(2) 2.23(2) 2.9960(11) 172.9(19) . yes
N1 H3 O1 0.901(17) 2.484(17) 2.8053(14) 101.5(12) . yes
N1 H3 O3 0.901(17) 1.941(17) 2.8298(14) 168.4(15) 2_656 yes
N1 H4 Cl1 0.899(18) 2.300(17) 3.1651(14) 161.5(16) 1_565 yes

loop_
_geom_torsion_atom_site_label_1
_geom_torsion_atom_site_label_2
_geom_torsion_atom_site_label_3
_geom_torsion_atom_site_label_4
_geom_torsion
_geom_torsion_publ_flag
C25 O2 C11 C10 109.33(12) no
C25 O2 C11 C12 -127.59(11) no
C11 O2 C25 C26 163.76(11) no
C14 O4 C13 C12 -173.43(12) no
C13 O4 C14 C15 -166.63(12) no
C22 N1 C9 C8 -109.33(12) no
C22 N1 C9 C10 125.55(12) no
C9 N1 C22 C21 61.89(16) no
C9 N1 C22 C23 -66.22(14) no
C6 C1 C2 C3 -0.9(2) no
C2 C1 C6 C5 0.3(2) no
C2 C1 C6 C7 178.91(14) no
C1 C2 C3 C4 0.5(3) no
C2 C3 C4 C5 0.4(3) no
C3 C4 C5 C6 -0.9(3) no
C4 C5 C6 C1 0.6(2) no
C4 C5 C6 C7 -178.11(14) no
C1 C6 C7 C8 -8.9(2) no
C5 C6 C7 C8 169.66(15) no
C6 C7 C8 C9 -176.64(13) no
C7 C8 C9 N1 118.18(14) no
C7 C8 C9 C10 -120.26(14) no
N1 C9 C10 O1 59.17(13) no
N1 C9 C10 C11 -178.96(11) no
C8 C9 C10 O1 -63.05(14) no
C8 C9 C10 C11 58.82(16) no
O1 C10 C11 O2 -58.51(13) no
O1 C10 C11 C12 -177.28(10) no
C9 C10 C11 O2 -178.67(11) no
C9 C10 C11 C12 62.57(15) no
O2 C11 C12 O3 -58.13(12) no
O2 C11 C12 C13 62.32(13) no
C10 C11 C12 O3 61.24(14) no
C10 C11 C12 C13 -178.31(11) no
O3 C12 C13 O4 -171.54(11) no
C11 C12 C13 O4 68.28(14) no
O4 C14 C15 C16 6.8(2) no
O4 C14 C15 C20 -173.92(13) no
C14 C15 C16 C17 179.30(15) no
C20 C15 C16 C17 0.0(2) no
C14 C15 C20 C19 -179.69(15) no
C16 C15 C20 C19 -0.3(2) no
C15 C16 C17 C18 0.3(2) no
C16 C17 C18 C19 -0.1(3) no
C17 C18 C19 C20 -0.3(2) no
C18 C19 C20 C15 0.5(2) no
N1 C22 C23 C24 144.71(17) no
C21 C22 C23 C24 19.7(2) no
O2 C25 C26 C27 77.68(16) no
O2 C25 C26 C31 -98.99(15) no
C25 C26 C27 C28 -175.90(14) no
C31 C26 C27 C28 0.8(2) no
C25 C26 C31 C30 176.85(16) no
C27 C26 C31 C30 0.1(2) no
C26 C27 C28 C29 -0.9(2) no
C27 C28 C29 C30 0.0(3) no
C28 C29 C30 C31 0.9(3) no
C29 C30 C31 C26 -1.0(3) no
